data_4123846
loop_
_publ_author_name
'Mei, Liang-Yong'
'Wei, Yin'
'Tang, Xiang-Ying'
'Shi, Min'

_publ_section_title
;
 Catalyst-Dependent Stereodivergent and Regioselective Synthesis of
 Indole-Fused Heterocycles through Formal Cycloadditions of
 Indolyl-Allenes.
;
_journal_issue 25
_journal_name_full 'Journal of the American Chemical Society'
_journal_page_first 8131
_journal_page_last 8137
_journal_paper_doi 10.1021/jacs.5b02080
_journal_volume 137
_journal_year 2015
_chemical_formula_sum 'C29 H34 N2 O3 S'
_chemical_formula_weight 490.64
_chemical_name_systematic
; 
 ? 
;
_space_group_crystal_system monoclinic
_space_group_IT_number 14
_space_group_name_Hall '-P 2yn'
_space_group_name_H-M_alt 'P 1 21/n 1'
_symmetry_space_group_name_Hall '-P 2yn'
_symmetry_space_group_name_H-M 'P 1 21/n 1'
_atom_sites_solution_hydrogens geom
_audit_creation_method SHELXL-2013
_cell_angle_alpha 90
_cell_angle_beta 115.624(2)
_cell_angle_gamma 90
_cell_formula_units_Z 4
_cell_length_a 9.9288(9)
_cell_length_b 25.914(2)
_cell_length_c 11.2914(9)
_cell_measurement_reflns_used 3197
_cell_measurement_temperature 293(2)
_cell_measurement_theta_max 44.081
_cell_measurement_theta_min 4.841
_cell_volume 2619.5(4)
_computing_cell_refinement 'Bruker SMART'
_computing_data_collection 'Bruker SMART'
_computing_data_reduction 'Bruker SHELXTL'
_computing_molecular_graphics 'Bruker SHELXTL'
_computing_publication_material 'Bruker SHELXTL'
_computing_structure_refinement 'SHELXL-2013 (Sheldrick, 2013)'
_computing_structure_solution 'Bruker SHELXTL'
_diffrn_ambient_temperature 293(2)
_diffrn_measured_fraction_theta_full 1.000
_diffrn_measured_fraction_theta_max 1.000
_diffrn_measurement_device_type 'CCD area detector'
_diffrn_measurement_method 'phi and omega scans'
_diffrn_radiation_type MoK\a
_diffrn_radiation_wavelength 0.71073
_diffrn_reflns_av_R_equivalents 0.0388
_diffrn_reflns_av_unetI/netI 0.0397
_diffrn_reflns_laue_measured_fraction_full 1.000
_diffrn_reflns_laue_measured_fraction_max 1.000
_diffrn_reflns_limit_h_max 12
_diffrn_reflns_limit_h_min -12
_diffrn_reflns_limit_k_max 19
_diffrn_reflns_limit_k_min -31
_diffrn_reflns_limit_l_max 13
_diffrn_reflns_limit_l_min -13
_diffrn_reflns_number 15817
_diffrn_reflns_point_group_measured_fraction_full 1.000
_diffrn_reflns_point_group_measured_fraction_max 1.000
_diffrn_reflns_theta_full 25.242
_diffrn_reflns_theta_max 25.999
_diffrn_reflns_theta_min 2.149
_exptl_absorpt_coefficient_mu 0.156
_exptl_absorpt_correction_T_max 0.7457
_exptl_absorpt_correction_T_min 0.6321
_exptl_absorpt_correction_type multi-scan
_exptl_absorpt_process_details sadabs
_exptl_crystal_colour colorless
_exptl_crystal_density_diffrn 1.244
_exptl_crystal_description prismatic
_exptl_crystal_F_000 1048
_exptl_crystal_size_max 0.211
_exptl_crystal_size_mid 0.165
_exptl_crystal_size_min 0.134
_refine_diff_density_max 0.235
_refine_diff_density_min -0.265
_refine_diff_density_rms 0.043
_refine_ls_extinction_method none
_refine_ls_goodness_of_fit_ref 1.026
_refine_ls_hydrogen_treatment constr
_refine_ls_matrix_type full
_refine_ls_number_parameters 337
_refine_ls_number_reflns 5133
_refine_ls_number_restraints 54
_refine_ls_restrained_S_all 1.054
_refine_ls_R_factor_all 0.0782
_refine_ls_R_factor_gt 0.0543
_refine_ls_shift/su_max 0.007
_refine_ls_shift/su_mean 0.000
_refine_ls_structure_factor_coef Fsqd
_refine_ls_weighting_details 'w=1/[\s^2^(Fo^2^)+(0.0707P)^2^+0.8409P] where P=(Fo^2^+2Fc^2^)/3'
_refine_ls_weighting_scheme calc
_refine_ls_wR_factor_gt 0.1376
_refine_ls_wR_factor_ref 0.1554
_reflns_Friedel_coverage 0.000
_reflns_number_gt 3617
_reflns_number_total 5133
_reflns_threshold_expression 'I > 2\s(I)'
_cod_data_source_file ja5b02080_si_006.cif
_cod_data_source_block cd214608
_cod_depositor_comments 'Adding full bibliography for 4123840--4123847.cif.'
_cod_database_code 4123846
_shelx_space_group_comment
; 
The symmetry employed for this shelxl refinement is uniquely defined 
by the following loop, which should always be used as a source of 
symmetry information in preference to the above space-group names. 
They are only intended as comments. 
;
_shelxl_version_number 2013-4

loop_
_space_group_symop_operation_xyz
'x, y, z'
'-x+1/2, y+1/2, -z+1/2'
'-x, -y, -z'
'x-1/2, -y-1/2, z-1/2'

loop_
_atom_site_label
_atom_site_type_symbol
_atom_site_fract_x
_atom_site_fract_y
_atom_site_fract_z
_atom_site_U_iso_or_equiv
_atom_site_adp_type
_atom_site_occupancy
_atom_site_site_symmetry_order
_atom_site_calc_flag
_atom_site_refinement_flags_posn
_atom_site_refinement_flags_adp
_atom_site_refinement_flags_occupancy
_atom_site_disorder_assembly
_atom_site_disorder_group
S1 S 1.01342(6) 0.16075(3) 0.87824(5) 0.0559(2) Uani 1 1 d . . . . .
N1 N 0.5913(2) 0.08903(8) 0.57592(18) 0.0601(5) Uani 1 1 d . . . . .
N2 N 0.8561(2) 0.14146(8) 0.76083(16) 0.0526(5) Uani 1 1 d . . . . .
O1 O -0.2812(3) 0.02370(15) -0.0048(3) 0.1558(15) Uani 1 1 d . . . . .
O2 O 1.08151(19) 0.11687(7) 0.95792(16) 0.0725(5) Uani 1 1 d . . . . .
O3 O 1.09201(19) 0.18810(8) 0.81823(16) 0.0694(5) Uani 1 1 d . . . . .
C1 C 0.6687(3) 0.07245(11) 0.7122(2) 0.0697(7) Uani 1 1 d . . . . .
H1A H 0.7390 0.0453 0.7189 0.084 Uiso 1 1 calc R U . . .
H1B H 0.5967 0.0583 0.7402 0.084 Uiso 1 1 calc R U . . .
C2 C 0.7516(3) 0.11635(11) 0.8023(2) 0.0621(7) Uani 1 1 d . . . . .
H2A H 0.6801 0.1416 0.8035 0.074 Uiso 1 1 calc R U . . .
H2B H 0.8061 0.1032 0.8909 0.074 Uiso 1 1 calc R U . . .
C3 C 0.7865(3) 0.17202(9) 0.6384(2) 0.0511(5) Uani 1 1 d . . . . .
H3A H 0.8474 0.2022 0.6461 0.061 Uiso 1 1 calc R U . . .
H3B H 0.6890 0.1838 0.6273 0.061 Uiso 1 1 calc R U . . .
C4 C 0.7686(2) 0.14127(9) 0.5168(2) 0.0504(5) Uani 1 1 d . . . . .
C5 C 0.6750(3) 0.17075(10) 0.3940(2) 0.0558(6) Uani 1 1 d . . . . .
H5 H 0.6920 0.2052 0.3822 0.067 Uiso 1 1 calc R U . . .
C6 C 0.5667(3) 0.14349(10) 0.3042(2) 0.0556(6) Uani 1 1 d . . . . .
C7 C 0.5588(3) 0.08974(9) 0.3537(2) 0.0549(6) Uani 1 1 d . . . . .
H7 H 0.5828 0.0634 0.3034 0.066 Uiso 1 1 calc R U . . .
C8 C 0.6774(3) 0.09076(9) 0.4989(2) 0.0555(6) Uani 1 1 d . . . . .
H8 H 0.7430 0.0606 0.5182 0.067 Uiso 1 1 calc R U . . .
C9 C 0.4447(3) 0.07538(9) 0.4963(2) 0.0526(6) Uani 1 1 d . . . . .
C10 C 0.4164(3) 0.07671(9) 0.3643(2) 0.0532(6) Uani 1 1 d . . . . .
C11 C 0.2748(3) 0.06788(10) 0.2688(2) 0.0647(7) Uani 1 1 d . . . . .
H11 H 0.2566 0.0689 0.1809 0.078 Uiso 1 1 calc R U . . .
C12 C 0.1583(3) 0.05743(11) 0.3016(3) 0.0735(8) Uani 1 1 d . . . . .
C13 C 0.1895(3) 0.05489(10) 0.4331(3) 0.0710(7) Uani 1 1 d . . . . .
H13 H 0.1128 0.0470 0.4565 0.085 Uiso 1 1 calc R U . . .
C14 C 0.3320(3) 0.06376(10) 0.5315(3) 0.0653(7) Uani 1 1 d . . . . .
H14 H 0.3508 0.0619 0.6196 0.078 Uiso 1 1 calc R U . . .
C15 C 0.9217(3) 0.12949(13) 0.5209(3) 0.0732(8) Uani 1 1 d . . . . .
H15A H 0.9090 0.1086 0.4465 0.110 Uiso 1 1 calc R U . . .
H15B H 0.9818 0.1112 0.6003 0.110 Uiso 1 1 calc R U . . .
H15C H 0.9702 0.1612 0.5183 0.110 Uiso 1 1 calc R U . . .
C16 C 0.4669(4) 0.15788(11) 0.1670(2) 0.0761(8) Uani 1 1 d . U . . .
H16 H 0.3623 0.1475 0.1369 0.091 Uiso 1 1 calc R U . . .
C17 C 0.4905(4) 0.20411(12) 0.1030(3) 0.0889(9) Uani 1 1 d . U . . .
H17A H 0.4028 0.2218 0.0397 0.107 Uiso 1 1 calc R U . . .
H17B H 0.5734 0.2265 0.1550 0.107 Uiso 1 1 calc R U . . .
C18 C 0.5252(5) 0.15407(13) 0.0670(3) 0.0998(10) Uani 1 1 d . U . . .
H18A H 0.6297 0.1452 0.0967 0.120 Uiso 1 1 calc R U . . .
H18B H 0.4591 0.1405 -0.0186 0.120 Uiso 1 1 calc R U . . .
C19 C -0.0074(11) 0.0551(4) 0.2087(9) 0.081(2) Uani 0.6 1 d . U P A 1
H19A H -0.0637 0.0749 0.2450 0.097 Uiso 0.6 1 calc R U P A 1
H19B H -0.0243 0.0702 0.1248 0.097 Uiso 0.6 1 calc R U P A 1
C20 C -0.0589(13) 0.0013(6) 0.1896(14) 0.089(2) Uani 0.5 1 d . U P A 1
H20A H -0.0399 -0.0140 0.2738 0.107 Uiso 0.5 1 calc R U P A 1
H20B H -0.0043 -0.0183 0.1514 0.107 Uiso 0.5 1 calc R U P A 1
C19' C 0.0126(16) 0.0417(6) 0.1775(14) 0.079(2) Uani 0.4 1 d . U P A 2
H19C H -0.0390 0.0726 0.1324 0.095 Uiso 0.4 1 calc R U P A 2
H19D H 0.0403 0.0223 0.1177 0.095 Uiso 0.4 1 calc R U P A 2
C20' C -0.0925(12) 0.0093(6) 0.2118(13) 0.078(2) Uani 0.5 1 d . U P A 2
H20C H -0.0448 -0.0232 0.2493 0.093 Uiso 0.5 1 calc R U P A 2
H20D H -0.1139 0.0272 0.2772 0.093 Uiso 0.5 1 calc R U P A 2
C21 C -0.2329(4) -0.00074(15) 0.0951(3) 0.0882(9) Uani 1 1 d . . . . .
C22 C -0.3219(4) -0.04018(16) 0.1183(4) 0.1154(13) Uani 1 1 d . . . . .
H22A H -0.3625 -0.0269 0.1754 0.173 Uiso 1 1 calc R U . . .
H22B H -0.2603 -0.0696 0.1586 0.173 Uiso 1 1 calc R U . . .
H22C H -0.4019 -0.0503 0.0362 0.173 Uiso 1 1 calc R U . . .
C23 C 0.9684(2) 0.20405(9) 0.9757(2) 0.0525(6) Uani 1 1 d . . . . .
C24 C 1.0053(3) 0.19273(12) 1.1054(2) 0.0724(8) Uani 1 1 d . . . . .
H24 H 1.0556 0.1624 1.1430 0.087 Uiso 1 1 calc R U . . .
C25 C 0.9663(4) 0.22724(14) 1.1788(3) 0.0808(9) Uani 1 1 d . . . . .
H25 H 0.9908 0.2195 1.2661 0.097 Uiso 1 1 calc R U . . .
C26 C 0.8924(3) 0.27255(12) 1.1269(3) 0.0675(7) Uani 1 1 d . . . . .
C27 C 0.8590(3) 0.28312(11) 0.9977(3) 0.0707(7) Uani 1 1 d . . . . .
H27 H 0.8098 0.3137 0.9603 0.085 Uiso 1 1 calc R U . . .
C28 C 0.8967(3) 0.24966(11) 0.9229(2) 0.0640(7) Uani 1 1 d . . . . .
H28 H 0.8737 0.2578 0.8361 0.077 Uiso 1 1 calc R U . . .
C29 C 0.8515(4) 0.30964(14) 1.2087(3) 0.0970(11) Uani 1 1 d . . . . .
H29A H 0.9247 0.3366 1.2406 0.145 Uiso 1 1 calc R U . . .
H29B H 0.8484 0.2916 1.2817 0.145 Uiso 1 1 calc R U . . .
H29C H 0.7552 0.3243 1.1559 0.145 Uiso 1 1 calc R U . . .

loop_
_atom_site_aniso_label
_atom_site_aniso_U_11
_atom_site_aniso_U_22
_atom_site_aniso_U_33
_atom_site_aniso_U_23
_atom_site_aniso_U_13
_atom_site_aniso_U_12
S1 0.0422(3) 0.0738(4) 0.0411(3) -0.0045(3) 0.0081(2) 0.0026(3)
N1 0.0550(12) 0.0740(14) 0.0393(10) 0.0052(9) 0.0091(9) -0.0108(10)
N2 0.0455(11) 0.0674(12) 0.0355(9) 0.0015(9) 0.0088(8) -0.0025(9)
O1 0.0814(17) 0.237(4) 0.1053(19) 0.066(2) -0.0004(15) -0.045(2)
O2 0.0592(11) 0.0821(13) 0.0525(10) -0.0002(9) 0.0019(8) 0.0165(9)
O3 0.0505(10) 0.1024(14) 0.0570(10) -0.0123(10) 0.0247(8) -0.0119(9)
C1 0.0667(17) 0.0785(18) 0.0456(13) 0.0133(13) 0.0072(12) -0.0136(14)
C2 0.0555(14) 0.0814(18) 0.0382(11) 0.0084(12) 0.0098(11) -0.0046(13)
C3 0.0451(12) 0.0613(14) 0.0402(11) 0.0022(10) 0.0123(10) 0.0015(10)
C4 0.0429(12) 0.0642(14) 0.0382(11) -0.0007(10) 0.0120(9) 0.0015(10)
C5 0.0572(14) 0.0626(15) 0.0421(12) 0.0013(11) 0.0164(11) -0.0041(11)
C6 0.0540(14) 0.0672(15) 0.0393(12) -0.0007(11) 0.0142(11) 0.0004(12)
C7 0.0553(14) 0.0578(14) 0.0435(12) -0.0082(11) 0.0137(11) 0.0022(11)
C8 0.0501(13) 0.0570(14) 0.0478(12) 0.0010(11) 0.0103(11) 0.0093(11)
C9 0.0521(13) 0.0467(13) 0.0480(12) -0.0017(10) 0.0114(11) -0.0021(10)
C10 0.0571(14) 0.0474(13) 0.0443(12) -0.0035(10) 0.0117(11) 0.0018(10)
C11 0.0614(16) 0.0661(16) 0.0490(13) -0.0011(12) 0.0072(12) -0.0086(12)
C12 0.0561(16) 0.0724(18) 0.0690(18) 0.0081(14) 0.0056(14) -0.0058(13)
C13 0.0579(16) 0.0685(17) 0.0836(19) 0.0025(15) 0.0279(15) -0.0043(13)
C14 0.0668(17) 0.0681(17) 0.0559(14) -0.0047(12) 0.0216(13) -0.0076(13)
C15 0.0555(16) 0.106(2) 0.0574(15) -0.0081(15) 0.0237(13) 0.0076(15)
C16 0.0823(18) 0.0859(18) 0.0426(12) 0.0042(12) 0.0104(12) -0.0149(14)
C17 0.112(2) 0.0772(18) 0.0493(14) 0.0076(13) 0.0079(15) -0.0034(16)
C18 0.142(2) 0.096(2) 0.0482(14) 0.0011(14) 0.0286(16) 0.0038(19)
C19 0.059(3) 0.091(5) 0.076(4) 0.000(3) 0.013(2) -0.002(3)
C20 0.063(4) 0.096(5) 0.084(5) 0.001(3) 0.010(3) -0.007(4)
C19' 0.054(4) 0.097(6) 0.076(5) 0.003(4) 0.017(3) -0.009(4)
C20' 0.056(4) 0.098(5) 0.075(4) -0.001(3) 0.025(2) -0.008(3)
C21 0.0657(19) 0.108(2) 0.076(2) 0.0030(19) 0.0169(16) -0.0177(18)
C22 0.091(3) 0.117(3) 0.141(3) 0.016(3) 0.052(3) -0.010(2)
C23 0.0456(12) 0.0645(15) 0.0404(11) -0.0039(11) 0.0119(10) -0.0067(11)
C24 0.0827(19) 0.084(2) 0.0467(14) 0.0057(13) 0.0245(14) 0.0048(15)
C25 0.095(2) 0.104(2) 0.0486(15) -0.0059(16) 0.0357(15) -0.0113(19)
C26 0.0589(15) 0.0856(19) 0.0652(16) -0.0175(15) 0.0335(14) -0.0187(14)
C27 0.0699(18) 0.0720(18) 0.0670(17) -0.0082(14) 0.0266(14) 0.0009(14)
C28 0.0686(17) 0.0727(17) 0.0461(13) -0.0016(13) 0.0203(12) 0.0001(14)
C29 0.100(2) 0.115(3) 0.098(2) -0.036(2) 0.062(2) -0.018(2)

loop_
_atom_type_symbol
_atom_type_description
_atom_type_scat_dispersion_real
_atom_type_scat_dispersion_imag
_atom_type_scat_source
C C 0.0033 0.0016 'International Tables Vol C Tables 4.2.6.8 and 6.1.1.4'
H H 0.0000 0.0000 'International Tables Vol C Tables 4.2.6.8 and 6.1.1.4'
N N 0.0061 0.0033 'International Tables Vol C Tables 4.2.6.8 and 6.1.1.4'
O O 0.0106 0.0060 'International Tables Vol C Tables 4.2.6.8 and 6.1.1.4'
S S 0.1246 0.1234 'International Tables Vol C Tables 4.2.6.8 and 6.1.1.4'

loop_
_geom_angle_atom_site_label_1
_geom_angle_atom_site_label_2
_geom_angle_atom_site_label_3
_geom_angle
O3 S1 O2 119.29(12)
O3 S1 N2 107.17(10)
O2 S1 N2 107.13(11)
O3 S1 C23 108.67(11)
O2 S1 C23 107.04(11)
N2 S1 C23 106.94(10)
C9 N1 C1 122.4(2)
C9 N1 C8 110.04(18)
C1 N1 C8 117.5(2)
C2 N2 C3 115.31(18)
C2 N2 S1 116.05(14)
C3 N2 S1 119.47(16)
N1 C1 C2 112.0(2)
N1 C1 H1A 109.2
C2 C1 H1A 109.2
N1 C1 H1B 109.2
C2 C1 H1B 109.2
H1A C1 H1B 107.9
N2 C2 C1 112.0(2)
N2 C2 H2A 109.2
C1 C2 H2A 109.2
N2 C2 H2B 109.2
C1 C2 H2B 109.2
H2A C2 H2B 107.9
N2 C3 C4 112.68(19)
N2 C3 H3A 109.1
C4 C3 H3A 109.1
N2 C3 H3B 109.1
C4 C3 H3B 109.1
H3A C3 H3B 107.8
C5 C4 C3 110.45(19)
C5 C4 C15 109.75(19)
C3 C4 C15 110.40(19)
C5 C4 C8 102.44(18)
C3 C4 C8 112.98(19)
C15 C4 C8 110.5(2)
C6 C5 C4 114.2(2)
C6 C5 H5 122.9
C4 C5 H5 122.9
C5 C6 C16 128.6(2)
C5 C6 C7 111.3(2)
C16 C6 C7 119.9(2)
C10 C7 C6 115.8(2)
C10 C7 C8 103.23(19)
C6 C7 C8 103.75(18)
C10 C7 H7 111.2
C6 C7 H7 111.2
C8 C7 H7 111.2
N1 C8 C7 104.92(19)
N1 C8 C4 114.00(19)
C7 C8 C4 106.55(18)
N1 C8 H8 110.4
C7 C8 H8 110.4
C4 C8 H8 110.4
C14 C9 N1 128.8(2)
C14 C9 C10 120.2(2)
N1 C9 C10 110.9(2)
C11 C10 C9 120.0(2)
C11 C10 C7 130.8(2)
C9 C10 C7 109.2(2)
C10 C11 C12 120.9(2)
C10 C11 H11 119.5
C12 C11 H11 119.5
C13 C12 C11 118.1(2)
C13 C12 C19 114.4(4)
C11 C12 C19 127.0(5)
C13 C12 C19' 129.7(6)
C11 C12 C19' 111.4(6)
C12 C13 C14 122.0(3)
C12 C13 H13 119.0
C14 C13 H13 119.0
C9 C14 C13 118.7(2)
C9 C14 H14 120.7
C13 C14 H14 120.7
C4 C15 H15A 109.5
C4 C15 H15B 109.5
H15A C15 H15B 109.5
C4 C15 H15C 109.5
H15A C15 H15C 109.5
H15B C15 H15C 109.5
C17 C16 C18 58.7(2)
C17 C16 C6 122.9(3)
C18 C16 C6 118.4(3)
C17 C16 H16 115.0
C18 C16 H16 115.0
C6 C16 H16 115.0
C18 C17 C16 61.0(2)
C18 C17 H17A 117.7
C16 C17 H17A 117.7
C18 C17 H17B 117.7
C16 C17 H17B 117.7
H17A C17 H17B 114.8
C17 C18 C16 60.3(2)
C17 C18 H18A 117.7
C16 C18 H18A 117.7
C17 C18 H18B 117.7
C16 C18 H18B 117.7
H18A C18 H18B 114.9
C20 C19 C12 110.0(10)
C20 C19 H19A 109.7
C12 C19 H19A 109.7
C20 C19 H19B 109.7
C12 C19 H19B 109.7
H19A C19 H19B 108.2
C19 C20 C21 109.8(11)
C19 C20 H20A 109.7
C21 C20 H20A 109.7
C19 C20 H20B 109.7
C21 C20 H20B 109.7
H20A C20 H20B 108.2
C20' C19' C12 112.7(13)
C20' C19' H19C 109.0
C12 C19' H19C 109.0
C20' C19' H19D 109.0
C12 C19' H19D 109.0
H19C C19' H19D 107.8
C21 C20' C19' 111.2(13)
C21 C20' H20C 109.4
C19' C20' H20C 109.4
C21 C20' H20D 109.4
C19' C20' H20D 109.4
H20C C20' H20D 108.0
O1 C21 C22 121.1(3)
O1 C21 C20' 126.0(7)
C22 C21 C20' 112.4(7)
O1 C21 C20 119.3(7)
C22 C21 C20 118.2(7)
C21 C22 H22A 109.5
C21 C22 H22B 109.5
H22A C22 H22B 109.5
C21 C22 H22C 109.5
H22A C22 H22C 109.5
H22B C22 H22C 109.5
C28 C23 C24 119.5(2)
C28 C23 S1 120.04(18)
C24 C23 S1 120.4(2)
C23 C24 C25 118.9(3)
C23 C24 H24 120.5
C25 C24 H24 120.5
C26 C25 C24 122.2(3)
C26 C25 H25 118.9
C24 C25 H25 118.9
C25 C26 C27 117.5(3)
C25 C26 C29 121.3(3)
C27 C26 C29 121.2(3)
C28 C27 C26 121.5(3)
C28 C27 H27 119.3
C26 C27 H27 119.3
C27 C28 C23 120.3(2)
C27 C28 H28 119.8
C23 C28 H28 119.8
C26 C29 H29A 109.5
C26 C29 H29B 109.5
H29A C29 H29B 109.5
C26 C29 H29C 109.5
H29A C29 H29C 109.5
H29B C29 H29C 109.5

loop_
_geom_bond_atom_site_label_1
_geom_bond_atom_site_label_2
_geom_bond_distance
S1 O3 1.4239(18)
S1 O2 1.4261(18)
S1 N2 1.6297(18)
S1 C23 1.759(2)
N1 C9 1.386(3)
N1 C1 1.456(3)
N1 C8 1.459(3)
N2 C2 1.463(3)
N2 C3 1.480(3)
O1 C21 1.199(4)
C1 C2 1.510(4)
C1 H1A 0.9700
C1 H1B 0.9700
C2 H2A 0.9700
C2 H2B 0.9700
C3 C4 1.529(3)
C3 H3A 0.9700
C3 H3B 0.9700
C4 C5 1.502(3)
C4 C15 1.532(3)
C4 C8 1.554(3)
C5 C6 1.319(3)
C5 H5 0.9300
C6 C16 1.481(3)
C6 C7 1.515(3)
C7 C10 1.508(3)
C7 C8 1.551(3)
C7 H7 0.9800
C8 H8 0.9800
C9 C14 1.373(4)
C9 C10 1.393(3)
C10 C11 1.371(3)
C11 C12 1.385(4)
C11 H11 0.9300
C12 C13 1.380(4)
C12 C19 1.522(10)
C12 C19' 1.572(15)
C13 C14 1.389(4)
C13 H13 0.9300
C14 H14 0.9300
C15 H15A 0.9600
C15 H15B 0.9600
C15 H15C 0.9600
C16 C17 1.469(4)
C16 C18 1.478(5)
C16 H16 0.9800
C17 C18 1.445(5)
C17 H17A 0.9700
C17 H17B 0.9700
C18 H18A 0.9700
C18 H18B 0.9700
C19 C20 1.47(2)
C19 H19A 0.9700
C19 H19B 0.9700
C20 C21 1.592(12)
C20 H20A 0.9700
C20 H20B 0.9700
C19' C20' 1.51(3)
C19' H19C 0.9700
C19' H19D 0.9700
C20' C21 1.469(13)
C20' H20C 0.9700
C20' H20D 0.9700
C21 C22 1.446(5)
C22 H22A 0.9600
C22 H22B 0.9600
C22 H22C 0.9600
C23 C28 1.376(4)
C23 C24 1.379(3)
C24 C25 1.383(4)
C24 H24 0.9300
C25 C26 1.374(4)
C25 H25 0.9300
C26 C27 1.377(4)
C26 C29 1.506(4)
C27 C28 1.370(4)
C27 H27 0.9300
C28 H28 0.9300
C29 H29A 0.9600
C29 H29B 0.9600
C29 H29C 0.9600

loop_
_geom_torsion_atom_site_label_1
_geom_torsion_atom_site_label_2
_geom_torsion_atom_site_label_3
_geom_torsion_atom_site_label_4
_geom_torsion
O3 S1 N2 C2 -174.66(18)
O2 S1 N2 C2 56.2(2)
C23 S1 N2 C2 -58.3(2)
O3 S1 N2 C3 -29.3(2)
O2 S1 N2 C3 -158.44(17)
C23 S1 N2 C3 87.08(18)
C9 N1 C1 C2 -133.8(2)
C8 N1 C1 C2 84.2(3)
C3 N2 C2 C1 70.1(3)
S1 N2 C2 C1 -143.04(18)
N1 C1 C2 N2 -55.5(3)
C2 N2 C3 C4 -94.6(2)
S1 N2 C3 C4 119.76(19)
N2 C3 C4 C5 170.55(19)
N2 C3 C4 C15 -67.9(3)
N2 C3 C4 C8 56.5(2)
C3 C4 C5 C6 -131.4(2)
C15 C4 C5 C6 106.7(3)
C8 C4 C5 C6 -10.8(3)
C4 C5 C6 C16 -171.4(3)
C4 C5 C6 C7 3.9(3)
C5 C6 C7 C10 117.1(2)
C16 C6 C7 C10 -67.1(3)
C5 C6 C7 C8 4.8(3)
C16 C6 C7 C8 -179.4(2)
C9 N1 C8 C7 13.6(3)
C1 N1 C8 C7 160.1(2)
C9 N1 C8 C4 129.8(2)
C1 N1 C8 C4 -83.8(3)
C10 C7 C8 N1 -11.0(2)
C6 C7 C8 N1 110.2(2)
C10 C7 C8 C4 -132.19(19)
C6 C7 C8 C4 -11.1(2)
C5 C4 C8 N1 -102.4(2)
C3 C4 C8 N1 16.5(3)
C15 C4 C8 N1 140.7(2)
C5 C4 C8 C7 12.9(2)
C3 C4 C8 C7 131.7(2)
C15 C4 C8 C7 -104.0(2)
C1 N1 C9 C14 27.4(4)
C8 N1 C9 C14 171.9(3)
C1 N1 C9 C10 -155.4(2)
C8 N1 C9 C10 -10.9(3)
C14 C9 C10 C11 1.9(4)
N1 C9 C10 C11 -175.5(2)
C14 C9 C10 C7 -179.3(2)
N1 C9 C10 C7 3.2(3)
C6 C7 C10 C11 71.1(3)
C8 C7 C10 C11 -176.3(2)
C6 C7 C10 C9 -107.5(2)
C8 C7 C10 C9 5.1(2)
C9 C10 C11 C12 -0.2(4)
C7 C10 C11 C12 -178.6(3)
C10 C11 C12 C13 -1.6(4)
C10 C11 C12 C19 169.7(5)
C10 C11 C12 C19' -172.6(7)
C11 C12 C13 C14 1.7(4)
C19 C12 C13 C14 -170.7(4)
C19' C12 C13 C14 170.8(8)
N1 C9 C14 C13 175.1(2)
C10 C9 C14 C13 -1.8(4)
C12 C13 C14 C9 0.0(4)
C5 C6 C16 C17 9.5(5)
C7 C6 C16 C17 -165.5(3)
C5 C6 C16 C18 78.8(4)
C7 C6 C16 C18 -96.2(3)
C6 C16 C17 C18 105.7(4)
C6 C16 C18 C17 -113.1(3)
C13 C12 C19 C20 -81.5(9)
C11 C12 C19 C20 106.9(10)
C19' C12 C19 C20 57(2)
C12 C19 C20 C21 178.7(5)
C13 C12 C19' C20' -13.9(16)
C11 C12 C19' C20' 155.9(10)
C19 C12 C19' C20' -65(2)
C12 C19' C20' C21 174.9(6)
C19' C20' C21 O1 -20.4(14)
C19' C20' C21 C22 167.6(10)
C19' C20' C21 C20 56(3)
C19 C20 C21 O1 47.3(11)
C19 C20 C21 C22 -145.8(9)
C19 C20 C21 C20' -68(3)
O3 S1 C23 C28 51.9(2)
O2 S1 C23 C28 -178.1(2)
N2 S1 C23 C28 -63.5(2)
O3 S1 C23 C24 -127.8(2)
O2 S1 C23 C24 2.3(2)
N2 S1 C23 C24 116.8(2)
C28 C23 C24 C25 1.3(4)
S1 C23 C24 C25 -179.0(2)
C23 C24 C25 C26 -0.3(5)
C24 C25 C26 C27 -0.6(4)
C24 C25 C26 C29 -179.8(3)
C25 C26 C27 C28 0.5(4)
C29 C26 C27 C28 179.6(3)
C26 C27 C28 C23 0.6(4)
C24 C23 C28 C27 -1.5(4)
S1 C23 C28 C27 178.8(2)
